data_7243799
loop_
_publ_author_name
'Oulmidi, Afaf'
'Radi, Smaail'
'Idir, Abderrazak'
'Zyad, Abdelmajid'
'Kabach, Imad'
'Nhiri, Mohamed'
'Robeyns, Koen'
'Rotaru, Aurelian'
'Garcia, Yann'

_publ_section_title
;
 Synthesis and cytotoxicity against tumor cells of pincer N-heterocyclic
 ligands and their transition metal complexes
;
_journal_issue 55
_journal_name_full 'RSC Advances'
_journal_page_first 34742
_journal_page_last 34753
_journal_paper_doi 10.1039/D1RA05918A
_journal_volume 11
_journal_year 2021
_chemical_formula_moiety 'C38 H42 Fe N10 O8, 2(Cl O4), 0.791(O)'
_chemical_formula_sum 'C38 H42 Cl2 Fe N10 O16.79'
_chemical_formula_weight 1034.24
_space_group_crystal_system monoclinic
_space_group_IT_number 14
_space_group_name_Hall '-P 2ybc'
_space_group_name_H-M_alt 'P 1 21/c 1'
_atom_sites_solution_hydrogens geom
_audit_creation_method SHELXL-2014/7
_audit_update_record
;
2021-03-27 deposited with the CCDC.	2021-10-20 downloaded from the CCDC.
;
_cell_angle_alpha 90
_cell_angle_beta 114.200(3)
_cell_angle_gamma 90
_cell_formula_units_Z 4
_cell_length_a 14.3475(3)
_cell_length_b 25.7510(6)
_cell_length_c 13.6655(4)
_cell_measurement_reflns_used 10452
_cell_measurement_temperature 297(2)
_cell_measurement_theta_max 26.0490
_cell_measurement_theta_min 2.8090
_cell_volume 4605.2(2)
_computing_cell_refinement
;
CrysAlisPro, Agilent Technologies,
Version 1.171.37.35 (release 13-08-2014 CrysAlis171 .NET)
(compiled Aug 13 2014,18:06:01)
;
_computing_data_collection MAR
_computing_data_reduction
;
CrysAlisPro, Agilent Technologies,
Version 1.171.37.35 (release 13-08-2014 CrysAlis171 .NET)
(compiled Aug 13 2014,18:06:01)
;
_computing_molecular_graphics 'MERCURY (Macrae et al., 2008)'
_computing_publication_material
;

'MERCURY (Macrae et al., 2008), Platon (Spek, 2009)'



;
_computing_structure_refinement 'SHELXL-2014/7 (Sheldrick, 2014)'
_computing_structure_solution 'SHELXT (Sheldrick, 2015)'
_diffrn_ambient_temperature 297(2)
_diffrn_measured_fraction_theta_full 0.995
_diffrn_measured_fraction_theta_max 0.995
_diffrn_measurement_device_type 'MAR345 image plate'
_diffrn_measurement_method '150 images, \D\F 1.2\% '
_diffrn_radiation_monochromator 'Xenocs Fox3D mirror'
_diffrn_radiation_type MoK\a
_diffrn_radiation_wavelength 0.71073
_diffrn_reflns_av_R_equivalents 0.0412
_diffrn_reflns_av_unetI/netI 0.0321
_diffrn_reflns_Laue_measured_fraction_full 0.995
_diffrn_reflns_Laue_measured_fraction_max 0.995
_diffrn_reflns_limit_h_max 17
_diffrn_reflns_limit_h_min -17
_diffrn_reflns_limit_k_max 30
_diffrn_reflns_limit_k_min -30
_diffrn_reflns_limit_l_max 16
_diffrn_reflns_limit_l_min -16
_diffrn_reflns_number 30251
_diffrn_reflns_point_group_measured_fraction_full 0.995
_diffrn_reflns_point_group_measured_fraction_max 0.995
_diffrn_reflns_theta_full 25.242
_diffrn_reflns_theta_max 25.243
_diffrn_reflns_theta_min 2.794
_diffrn_source 'Rigaku UltraX 18 rotating anode'
_exptl_absorpt_coefficient_mu 0.526
_exptl_absorpt_correction_T_max 1.00000
_exptl_absorpt_correction_T_min 0.37734
_exptl_absorpt_correction_type multi-scan
_exptl_absorpt_process_details
;
CrysAlisPro, Agilent Technologies,
Version 1.171.37.35 (release 13-08-2014 CrysAlis171 .NET)
(compiled Aug 13 2014,18:06:01)
Empirical absorption correction using spherical harmonics,
 implemented in SCALE3 ABSPACK scaling algorithm.
;
_exptl_crystal_colour yellow
_exptl_crystal_density_diffrn 1.492
_exptl_crystal_description plate
_exptl_crystal_F_000 2137
_exptl_crystal_recrystallization_method 'diffusion of ether in nitromethane solution'
_exptl_crystal_size_max 0.47
_exptl_crystal_size_mid 0.30
_exptl_crystal_size_min 0.08
_refine_diff_density_max 1.151
_refine_diff_density_min -0.266
_refine_diff_density_rms 0.057
_refine_ls_extinction_method none
_refine_ls_goodness_of_fit_ref 1.094
_refine_ls_hydrogen_treatment constr
_refine_ls_matrix_type full
_refine_ls_number_parameters 792
_refine_ls_number_reflns 8298
_refine_ls_number_restraints 710
_refine_ls_restrained_S_all 1.194
_refine_ls_R_factor_all 0.0881
_refine_ls_R_factor_gt 0.0652
_refine_ls_shift/su_max 0.000
_refine_ls_shift/su_mean 0.000
_refine_ls_structure_factor_coef Fsqd
_refine_ls_weighting_details 'w=1/[\s^2^(Fo^2^)+(0.0770P)^2^+2.8000P] where P=(Fo^2^+2Fc^2^)/3'
_refine_ls_weighting_scheme calc
_refine_ls_wR_factor_gt 0.1625
_refine_ls_wR_factor_ref 0.1780
_reflns_Friedel_coverage 0.000
_reflns_number_gt 5970
_reflns_number_total 8298
_reflns_threshold_expression 'I > 2\s(I)'
_cod_data_source_file d1ra05918a2.cif
_cod_data_source_block yg_B1M10
_cod_original_sg_symbol_H-M 'P 21/c'
_cod_database_code 7243799
_shelx_shelxl_version_number 2014/7
_shelx_space_group_comment
;
The symmetry employed for this shelxl refinement is uniquely defined
by the following loop, which should always be used as a source of
symmetry information in preference to the above space-group names.
They are only intended as comments.
;

loop_
_space_group_symop_operation_xyz
'x, y, z'
'-x, y+1/2, -z+1/2'
'-x, -y, -z'
'x, -y-1/2, z-1/2'

loop_
_atom_site_label
_atom_site_type_symbol
_atom_site_fract_x
_atom_site_fract_y
_atom_site_fract_z
_atom_site_U_iso_or_equiv
_atom_site_adp_type
_atom_site_occupancy
_atom_site_site_symmetry_order
_atom_site_calc_flag
_atom_site_refinement_flags_posn
_atom_site_refinement_flags_adp
_atom_site_refinement_flags_occupancy
_atom_site_disorder_assembly
_atom_site_disorder_group
Fe1 Fe 0.77026(3) 0.31208(2) 0.81296(4) 0.05752(18) Uani 1 1 d . . . . .
N2 N 0.61265(19) 0.29426(11) 0.7682(2) 0.0576(6) Uani 1 1 d . . . . .
C3 C 0.5399(2) 0.32527(14) 0.7007(3) 0.0640(9) Uani 1 1 d . . . . .
C4 C 0.4374(3) 0.31356(17) 0.6630(3) 0.0806(11) Uani 1 1 d . . . . .
H4 H 0.3882 0.3349 0.6138 0.097 Uiso 1 1 calc R U . . .
C5 C 0.4109(3) 0.26896(19) 0.7009(3) 0.0851(12) Uani 1 1 d . . . . .
H5 H 0.3423 0.2602 0.6781 0.102 Uiso 1 1 calc R U . . .
C6 C 0.4850(2) 0.23704(16) 0.7726(3) 0.0718(10) Uani 1 1 d . . . . .
H6 H 0.4677 0.2075 0.8005 0.086 Uiso 1 1 calc R U . . .
C7 C 0.5848(2) 0.25084(14) 0.8006(3) 0.0594(8) Uani 1 1 d . . . . .
N8 N 0.5794(2) 0.36943(12) 0.6705(2) 0.0685(8) Uani 1 1 d . . . . .
N9 N 0.6824(2) 0.36934(12) 0.6963(2) 0.0676(7) Uani 1 1 d . . . . .
C10 C 0.7014(3) 0.41488(17) 0.6634(3) 0.0782(10) Uani 1 1 d . . . . .
C11 C 0.6123(4) 0.44449(18) 0.6187(4) 0.0955(13) Uani 1 1 d . . . . .
H11 H 0.6065 0.4777 0.5901 0.115 Uiso 1 1 calc R U . . .
C12 C 0.5352(3) 0.41558(17) 0.6248(3) 0.0857(12) Uani 1 1 d . . . . .
C13 C 0.4247(3) 0.4302(2) 0.5959(4) 0.1102(17) Uani 1 1 d . . . . .
H13A H 0.3813 0.4115 0.5330 0.165 Uiso 1 1 calc R U . . .
H13B H 0.4160 0.4669 0.5820 0.165 Uiso 1 1 calc R U . . .
H13C H 0.4068 0.4217 0.6544 0.165 Uiso 1 1 calc R U . . .
C14 C 0.8081(4) 0.42606(19) 0.6794(4) 0.0908(13) Uani 1 1 d . . . . .
O15 O 0.8781(2) 0.39773(14) 0.7229(3) 0.1039(10) Uani 1 1 d . . . . .
O16 O 0.8115(3) 0.47061(15) 0.6345(4) 0.1392(15) Uani 1 1 d D . . . .
C17 C 0.9076(15) 0.5024(11) 0.6762(18) 0.155(12) Uani 0.335(14) 1 d D U P A 8
H17A H 0.8963 0.5395 0.6766 0.186 Uiso 0.335(14) 1 calc R U P A 8
H17B H 0.9588 0.4906 0.7445 0.186 Uiso 0.335(14) 1 calc R U P A 8
C18 C 0.9234(19) 0.4839(12) 0.5823(19) 0.150(10) Uani 0.335(14) 1 d D U P A 8
H18A H 0.9499 0.4491 0.5952 0.225 Uiso 0.335(14) 1 calc R U P A 8
H18B H 0.9711 0.5062 0.5701 0.225 Uiso 0.335(14) 1 calc R U P A 8
H18C H 0.8594 0.4842 0.5204 0.225 Uiso 0.335(14) 1 calc R U P A 8
C17B C 0.9138(7) 0.4838(5) 0.6358(13) 0.123(4) Uani 0.665(14) 1 d D U P A 9
H17C H 0.9631 0.4902 0.7087 0.148 Uiso 0.665(14) 1 calc R U P A 9
H17D H 0.9385 0.4556 0.6059 0.148 Uiso 0.665(14) 1 calc R U P A 9
C18B C 0.8985(8) 0.5308(4) 0.5703(8) 0.133(4) Uani 0.665(14) 1 d D U P A 9
H18D H 0.9635 0.5437 0.5767 0.199 Uiso 0.665(14) 1 calc R U P A 9
H18E H 0.8650 0.5568 0.5947 0.199 Uiso 0.665(14) 1 calc R U P A 9
H18F H 0.8570 0.5227 0.4966 0.199 Uiso 0.665(14) 1 calc R U P A 9
N19 N 0.66845(19) 0.22031(11) 0.8679(2) 0.0571(6) Uani 1 1 d . . . . .
N20 N 0.76017(18) 0.24558(10) 0.9177(2) 0.0550(6) Uani 1 1 d . . . . .
C21 C 0.8250(2) 0.20760(14) 0.9730(3) 0.0600(8) Uani 1 1 d . . . . .
C22 C 0.7763(3) 0.16012(15) 0.9568(3) 0.0716(10) Uani 1 1 d . . . . .
H22 H 0.8061 0.1285 0.9861 0.086 Uiso 1 1 calc R U . . .
C23 C 0.6765(3) 0.16826(15) 0.8900(3) 0.0692(9) Uani 1 1 d . . . . .
C24 C 0.5915(3) 0.12999(17) 0.8449(5) 0.1049(16) Uani 1 1 d . . . . .
H24A H 0.6193 0.0956 0.8518 0.157 Uiso 1 1 calc R U . . .
H24B H 0.5518 0.1375 0.7705 0.157 Uiso 1 1 calc R U . . .
H24C H 0.5487 0.1322 0.8834 0.157 Uiso 1 1 calc R U . . .
C25 C 0.9324(3) 0.22062(18) 1.0453(3) 0.0684(10) Uani 1 1 d . . . . .
O26 O 0.9619(2) 0.26218(12) 1.0839(2) 0.0788(7) Uani 1 1 d . . . . .
O27 O 0.9891(2) 0.17772(12) 1.0622(2) 0.0934(9) Uani 1 1 d D . . . .
C28 C 1.0927(6) 0.1775(7) 1.1516(10) 0.116(5) Uani 0.65(2) 1 d D U P B 6
H28A H 1.1204 0.2124 1.1662 0.139 Uiso 0.65(2) 1 calc R U P B 6
H28B H 1.0902 0.1635 1.2163 0.139 Uiso 0.65(2) 1 calc R U P B 6
C29 C 1.1564(6) 0.1440(5) 1.1146(11) 0.108(4) Uani 0.65(2) 1 d D U P B 6
H29A H 1.1301 0.1092 1.1043 0.162 Uiso 0.65(2) 1 calc R U P B 6
H29B H 1.2256 0.1440 1.1677 0.162 Uiso 0.65(2) 1 calc R U P B 6
H29C H 1.1545 0.1572 1.0482 0.162 Uiso 0.65(2) 1 calc R U P B 6
C28B C 1.1008(6) 0.1891(6) 1.1232(16) 0.070(5) Uani 0.35(2) 1 d D U P B 7
H28C H 1.1321 0.2009 1.0763 0.084 Uiso 0.35(2) 1 calc R U P B 7
H28D H 1.1127 0.2144 1.1795 0.084 Uiso 0.35(2) 1 calc R U P B 7
C29B C 1.138(3) 0.1364(9) 1.168(3) 0.164(12) Uani 0.35(2) 1 d D U P B 7
H29D H 1.1130 0.1112 1.1108 0.246 Uiso 0.35(2) 1 calc R U P B 7
H29E H 1.1126 0.1280 1.2209 0.246 Uiso 0.35(2) 1 calc R U P B 7
H29F H 1.2110 0.1360 1.1996 0.246 Uiso 0.35(2) 1 calc R U P B 7
N32 N 0.92982(19) 0.29777(11) 0.8624(2) 0.0562(6) Uani 1 1 d . . . . .
C33 C 0.9605(2) 0.25608(14) 0.8264(3) 0.0582(8) Uani 1 1 d . . . . .
C34 C 1.0625(3) 0.24494(16) 0.8560(3) 0.0762(10) Uani 1 1 d . . . . .
H34 H 1.0830 0.2165 0.8278 0.091 Uiso 1 1 calc R U . . .
C35 C 1.1324(3) 0.27743(18) 0.9287(4) 0.0850(12) Uani 1 1 d . . . . .
H35 H 1.2017 0.2706 0.9508 0.102 Uiso 1 1 calc R U . . .
C36 C 1.1030(3) 0.31971(17) 0.9696(3) 0.0798(11) Uani 1 1 d . . . . .
H36 H 1.1508 0.3412 1.0202 0.096 Uiso 1 1 calc R U . . .
C37 C 0.9995(2) 0.32920(14) 0.9327(3) 0.0627(8) Uani 1 1 d . . . . .
N38 N 0.87885(18) 0.22550(11) 0.7559(2) 0.0579(7) Uani 1 1 d . . . . .
N39 N 0.78636(19) 0.24972(11) 0.7059(2) 0.0579(7) Uani 1 1 d . . . . .
C40 C 0.7234(2) 0.21194(15) 0.6491(3) 0.0598(8) Uani 1 1 d . . . . .
C41 C 0.7735(3) 0.16494(15) 0.6637(3) 0.0697(9) Uani 1 1 d . . . . .
H41 H 0.7452 0.1333 0.6333 0.084 Uiso 1 1 calc R U . . .
C42 C 0.8727(3) 0.17404(15) 0.7315(3) 0.0681(9) Uani 1 1 d . . . . .
C43 C 0.9592(3) 0.13639(17) 0.7773(4) 0.0985(14) Uani 1 1 d . . . . .
H43A H 0.9327 0.1016 0.7666 0.148 Uiso 1 1 calc R U . . .
H43B H 0.9959 0.1428 0.8527 0.148 Uiso 1 1 calc R U . . .
H43C H 1.0044 0.1405 0.7420 0.148 Uiso 1 1 calc R U . . .
C44 C 0.6157(3) 0.22392(17) 0.5784(3) 0.0664(9) Uani 1 1 d . . . . .
O45 O 0.5849(2) 0.26531(12) 0.5408(2) 0.0819(7) Uani 1 1 d . . . . .
O46 O 0.5598(2) 0.18158(12) 0.5630(3) 0.0976(9) Uani 1 1 d D . . . .
C47 C 0.4637(9) 0.1781(11) 0.4626(10) 0.093(7) Uani 0.313(16) 1 d D U P C 10
H47A H 0.4340 0.2122 0.4397 0.112 Uiso 0.313(16) 1 calc R U P C 10
H47B H 0.4766 0.1621 0.4050 0.112 Uiso 0.313(16) 1 calc R U P C 10
C48 C 0.3957(13) 0.1449(9) 0.494(2) 0.122(8) Uani 0.313(16) 1 d D U P C 10
H48A H 0.4215 0.1100 0.5063 0.183 Uiso 0.313(16) 1 calc R U P C 10
H48B H 0.3280 0.1451 0.4382 0.183 Uiso 0.313(16) 1 calc R U P C 10
H48C H 0.3938 0.1583 0.5592 0.183 Uiso 0.313(16) 1 calc R U P C 10
C47B C 0.4480(5) 0.1871(4) 0.4965(9) 0.096(3) Uani 0.687(16) 1 d D U P C 11
H47C H 0.4336 0.2183 0.4530 0.115 Uiso 0.687(16) 1 calc R U P C 11
H47D H 0.4103 0.1883 0.5413 0.115 Uiso 0.687(16) 1 calc R U P C 11
C48B C 0.4210(9) 0.1397(5) 0.4276(10) 0.152(5) Uani 0.687(16) 1 d D U P C 11
H48D H 0.4496 0.1422 0.3755 0.229 Uiso 0.687(16) 1 calc R U P C 11
H48E H 0.3480 0.1368 0.3916 0.229 Uiso 0.687(16) 1 calc R U P C 11
H48F H 0.4480 0.1096 0.4715 0.229 Uiso 0.687(16) 1 calc R U P C 11
N49 N 0.9552(2) 0.37068(11) 0.9659(2) 0.0667(7) Uani 1 1 d . . . . .
N50 N 0.8515(2) 0.37064(11) 0.9275(2) 0.0665(7) Uani 1 1 d . . . . .
C51 C 0.8275(3) 0.41432(15) 0.9637(3) 0.0747(10) Uani 1 1 d . . . . .
C52 C 0.9146(3) 0.44242(16) 1.0244(3) 0.0903(13) Uani 1 1 d . . . . .
H52 H 0.9170 0.4743 1.0574 0.108 Uiso 1 1 calc R U . . .
C53 C 0.9957(3) 0.41462(15) 1.0263(3) 0.0809(11) Uani 1 1 d . . . . .
C54 C 1.1058(4) 0.42736(18) 1.0804(5) 0.121(2) Uani 1 1 d . . . . .
H54A H 1.1139 0.4607 1.1142 0.181 Uiso 1 1 calc R U . . .
H54B H 1.1348 0.4282 1.0284 0.181 Uiso 1 1 calc R U . . .
H54C H 1.1399 0.4015 1.1336 0.181 Uiso 1 1 calc R U . . .
C55 C 0.7180(3) 0.42604(18) 0.9321(3) 0.0796(11) Uani 1 1 d . . . . .
O56 O 0.6526(2) 0.39396(12) 0.9006(3) 0.0938(8) Uani 1 1 d . . . . .
O57 O 0.7039(2) 0.47591(12) 0.9376(3) 0.1164(12) Uani 1 1 d D . . . .
C58 C 0.5934(6) 0.4915(6) 0.8884(18) 0.105(5) Uani 0.50(3) 1 d D U P D 12
H58A H 0.5591 0.4815 0.9337 0.127 Uiso 0.50(3) 1 calc R U P D 12
H58B H 0.5580 0.4760 0.8180 0.127 Uiso 0.50(3) 1 calc R U P D 12
C59 C 0.5990(17) 0.5510(6) 0.881(3) 0.160(8) Uani 0.50(3) 1 d D U P D 12
H59A H 0.5310 0.5651 0.8496 0.239 Uiso 0.50(3) 1 calc R U P D 12
H59B H 0.6352 0.5653 0.9511 0.239 Uiso 0.50(3) 1 calc R U P D 12
H59C H 0.6341 0.5598 0.8364 0.239 Uiso 0.50(3) 1 calc R U P D 12
C58B C 0.6038(10) 0.4965(7) 0.9306(16) 0.107(5) Uani 0.50(3) 1 d D U P D 13
H58C H 0.6116 0.5169 0.9931 0.128 Uiso 0.50(3) 1 calc R U P D 13
H58D H 0.5546 0.4689 0.9206 0.128 Uiso 0.50(3) 1 calc R U P D 13
C59B C 0.5743(16) 0.5305(11) 0.8293(14) 0.151(7) Uani 0.50(3) 1 d D U P D 13
H59D H 0.5097 0.5469 0.8137 0.226 Uiso 0.50(3) 1 calc R U P D 13
H59E H 0.6256 0.5566 0.8415 0.226 Uiso 0.50(3) 1 calc R U P D 13
H59F H 0.5693 0.5092 0.7697 0.226 Uiso 0.50(3) 1 calc R U P D 13
Cl61 Cl 0.7535(8) -0.0068(5) 0.7096(10) 0.133(4) Uani 0.209(7) 1 d D U P E 1
O62 O 0.6511(11) -0.0105(14) 0.685(3) 0.230(12) Uani 0.209(7) 1 d D U P E 1
O63 O 0.770(2) 0.0397(7) 0.670(2) 0.171(9) Uani 0.209(7) 1 d D U P E 1
O64 O 0.780(3) -0.0447(9) 0.658(2) 0.235(12) Uani 0.209(7) 1 d D U P E 1
O65 O 0.807(2) -0.0107(13) 0.8147(12) 0.216(11) Uani 0.209(7) 1 d D U P E 1
Cl6B Cl 0.7404(2) 0.01334(11) 0.7447(3) 0.1179(9) Uani 0.791(7) 1 d D U P E 2
O62B O 0.6984(8) -0.0353(2) 0.7278(9) 0.229(4) Uani 0.791(7) 1 d D U P E 2
O63B O 0.6781(7) 0.0467(3) 0.6658(6) 0.198(4) Uani 0.791(7) 1 d D U P E 2
O64B O 0.8318(6) 0.0105(5) 0.7391(11) 0.282(5) Uani 0.791(7) 1 d D U P E 2
O65B O 0.7519(8) 0.0308(4) 0.8399(6) 0.293(6) Uani 0.791(7) 1 d D U P E 2
Cl71 Cl 0.2773(5) 0.3370(3) 0.3338(5) 0.105(2) Uani 0.539(10) 1 d D U P F 3
O72 O 0.3523(10) 0.3676(5) 0.3290(14) 0.208(6) Uani 0.539(10) 1 d D U P F 3
O73 O 0.3195(10) 0.2941(5) 0.3976(10) 0.213(6) Uani 0.539(10) 1 d D U P F 3
O74 O 0.2184(10) 0.3170(5) 0.2361(7) 0.193(5) Uani 0.539(10) 1 d D U P F 3
O75 O 0.2188(8) 0.3590(5) 0.3779(12) 0.199(6) Uani 0.539(10) 1 d D U P F 3
Cl7B Cl 0.2844(5) 0.3287(3) 0.3198(6) 0.0859(15) Uani 0.461(10) 1 d D U P F 4
O72B O 0.3793(5) 0.3406(5) 0.4007(6) 0.120(4) Uani 0.461(10) 1 d D U P F 4
O73B O 0.2704(8) 0.2758(3) 0.3178(12) 0.141(5) Uani 0.461(10) 1 d D U P F 4
O74B O 0.2919(8) 0.3402(4) 0.2254(6) 0.127(4) Uani 0.461(10) 1 d D U P F 4
O75B O 0.2031(8) 0.3555(5) 0.3192(12) 0.156(5) Uani 0.461(10) 1 d D U P F 4
O101 O 0.8931(9) -0.0713(5) 0.6493(9) 0.296(6) Uani 0.791(7) 1 d . U P E 4

loop_
_atom_site_aniso_label
_atom_site_aniso_U_11
_atom_site_aniso_U_22
_atom_site_aniso_U_33
_atom_site_aniso_U_23
_atom_site_aniso_U_13
_atom_site_aniso_U_12
Fe1 0.0395(3) 0.0682(3) 0.0664(3) 0.0029(2) 0.0233(2) 0.0020(2)
N2 0.0428(13) 0.0737(18) 0.0583(15) 0.0067(13) 0.0229(12) 0.0077(12)
C3 0.0471(17) 0.080(2) 0.063(2) 0.0067(17) 0.0209(15) 0.0080(16)
C4 0.0453(19) 0.104(3) 0.082(3) 0.019(2) 0.0156(17) 0.0109(19)
C5 0.0419(18) 0.117(3) 0.091(3) 0.010(2) 0.0219(18) 0.002(2)
C6 0.0464(18) 0.087(3) 0.085(2) 0.014(2) 0.0297(17) -0.0002(17)
C7 0.0457(17) 0.077(2) 0.0605(19) 0.0047(16) 0.0272(15) 0.0050(15)
N8 0.0516(15) 0.078(2) 0.0712(18) 0.0144(15) 0.0203(13) 0.0105(14)
N9 0.0572(16) 0.078(2) 0.0693(17) 0.0097(15) 0.0276(14) 0.0036(14)
C10 0.078(2) 0.081(3) 0.073(2) 0.018(2) 0.029(2) 0.004(2)
C11 0.096(3) 0.085(3) 0.097(3) 0.032(2) 0.031(3) 0.012(3)
C12 0.078(3) 0.088(3) 0.082(3) 0.019(2) 0.023(2) 0.015(2)
C13 0.079(3) 0.103(4) 0.131(4) 0.032(3) 0.026(3) 0.033(3)
C14 0.091(3) 0.094(3) 0.094(3) 0.019(3) 0.043(3) -0.010(3)
O15 0.079(2) 0.127(3) 0.111(2) 0.032(2) 0.0436(18) 0.0023(19)
O16 0.105(3) 0.126(3) 0.185(4) 0.063(3) 0.059(3) -0.016(2)
C17 0.147(14) 0.162(15) 0.167(14) -0.001(9) 0.076(9) -0.016(9)
C18 0.137(15) 0.18(2) 0.129(15) 0.005(14) 0.049(12) -0.018(13)
C17B 0.121(7) 0.130(7) 0.135(8) 0.012(6) 0.069(6) -0.026(5)
C18B 0.150(8) 0.112(7) 0.146(8) -0.003(6) 0.070(6) -0.054(6)
N19 0.0443(14) 0.0701(18) 0.0620(16) 0.0069(13) 0.0271(12) 0.0026(12)
N20 0.0421(13) 0.0696(17) 0.0551(14) 0.0031(13) 0.0218(11) 0.0014(12)
C21 0.0488(17) 0.078(2) 0.0568(18) 0.0053(16) 0.0255(15) 0.0085(16)
C22 0.062(2) 0.076(2) 0.084(2) 0.0144(19) 0.0358(19) 0.0104(18)
C23 0.060(2) 0.074(2) 0.082(2) 0.0077(19) 0.0364(18) -0.0008(17)
C24 0.075(3) 0.077(3) 0.156(5) 0.010(3) 0.040(3) -0.007(2)
C25 0.0544(19) 0.098(3) 0.0536(19) 0.012(2) 0.0227(16) 0.015(2)
O26 0.0688(16) 0.091(2) 0.0649(15) -0.0054(14) 0.0161(12) 0.0000(14)
O27 0.0555(15) 0.104(2) 0.099(2) -0.0014(16) 0.0092(14) 0.0209(14)
C28 0.093(6) 0.123(9) 0.105(7) 0.010(6) 0.013(5) 0.025(5)
C29 0.056(4) 0.142(8) 0.112(7) 0.003(6) 0.020(4) 0.026(4)
C28B 0.039(6) 0.084(8) 0.064(7) 0.016(6) -0.001(5) 0.012(5)
C29B 0.160(17) 0.137(15) 0.164(19) 0.007(14) 0.036(13) 0.024(13)
N32 0.0442(14) 0.0670(17) 0.0575(15) 0.0042(13) 0.0210(12) -0.0009(12)
C33 0.0424(16) 0.076(2) 0.0586(18) 0.0042(16) 0.0235(14) 0.0008(15)
C34 0.0483(19) 0.095(3) 0.090(3) -0.002(2) 0.0326(18) 0.0047(18)
C35 0.0393(18) 0.110(3) 0.100(3) -0.002(3) 0.0223(19) 0.001(2)
C36 0.0462(19) 0.090(3) 0.092(3) -0.007(2) 0.0166(19) -0.0070(18)
C37 0.0495(18) 0.070(2) 0.0626(19) 0.0050(17) 0.0174(15) -0.0046(16)
N38 0.0423(14) 0.0731(18) 0.0616(16) -0.0006(13) 0.0247(12) 0.0062(12)
N39 0.0431(14) 0.0775(18) 0.0546(15) 0.0014(13) 0.0214(12) 0.0028(13)
C40 0.0479(17) 0.082(2) 0.0527(17) -0.0032(17) 0.0238(14) -0.0013(16)
C41 0.060(2) 0.078(2) 0.073(2) -0.0091(19) 0.0282(17) -0.0021(18)
C42 0.0545(19) 0.080(3) 0.073(2) -0.0052(18) 0.0293(17) 0.0055(17)
C43 0.071(3) 0.085(3) 0.127(4) -0.016(3) 0.028(3) 0.016(2)
C44 0.0539(19) 0.085(3) 0.0564(19) -0.0009(19) 0.0186(15) -0.0049(19)
O45 0.0660(16) 0.101(2) 0.0663(15) 0.0091(15) 0.0143(12) 0.0048(15)
O46 0.0566(15) 0.102(2) 0.110(2) 0.0039(17) 0.0093(15) -0.0097(15)
C47 0.078(9) 0.106(11) 0.094(10) -0.007(8) 0.033(7) 0.002(7)
C48 0.072(9) 0.140(14) 0.137(15) -0.007(12) 0.026(9) -0.041(9)
C47B 0.056(4) 0.121(6) 0.095(5) -0.019(4) 0.015(3) -0.004(4)
C48B 0.111(7) 0.178(10) 0.142(9) -0.034(8) 0.024(6) -0.035(7)
N49 0.0579(16) 0.0606(17) 0.0725(18) 0.0028(14) 0.0176(14) 0.0001(13)
N50 0.0561(16) 0.0696(19) 0.0709(18) 0.0009(14) 0.0232(14) 0.0011(14)
C51 0.080(3) 0.063(2) 0.077(2) 0.0021(19) 0.028(2) 0.0098(19)
C52 0.093(3) 0.062(2) 0.089(3) -0.005(2) 0.010(2) 0.007(2)
C53 0.075(2) 0.063(2) 0.079(3) 0.0016(19) 0.006(2) -0.0024(19)
C54 0.083(3) 0.077(3) 0.144(4) -0.004(3) -0.013(3) -0.003(2)
C55 0.082(3) 0.080(3) 0.079(3) 0.004(2) 0.034(2) 0.012(2)
O56 0.0822(19) 0.093(2) 0.106(2) -0.0075(17) 0.0385(17) 0.0072(17)
O57 0.098(2) 0.076(2) 0.170(3) -0.008(2) 0.051(2) 0.0233(17)
C58 0.108(8) 0.103(8) 0.102(9) -0.006(7) 0.040(6) 0.043(6)
C59 0.157(13) 0.120(11) 0.181(17) 0.021(10) 0.047(12) 0.067(10)
C58B 0.098(7) 0.097(8) 0.121(9) -0.022(7) 0.039(6) 0.025(5)
C59B 0.139(11) 0.139(14) 0.141(12) -0.008(10) 0.024(9) 0.047(10)
Cl61 0.112(6) 0.137(8) 0.139(6) 0.010(5) 0.039(5) -0.039(5)
O62 0.135(10) 0.26(2) 0.28(2) 0.010(17) 0.079(12) -0.075(13)
O63 0.170(18) 0.177(12) 0.189(16) 0.057(11) 0.099(14) -0.015(13)
O64 0.27(2) 0.206(15) 0.231(18) -0.019(14) 0.098(16) 0.020(15)
O65 0.228(18) 0.25(2) 0.141(9) 0.051(11) 0.045(11) 0.014(17)
Cl6B 0.0972(14) 0.1065(17) 0.140(2) 0.0084(13) 0.0385(13) 0.0095(12)
O62B 0.233(9) 0.115(5) 0.336(11) 0.058(5) 0.114(8) -0.005(5)
O63B 0.197(7) 0.150(5) 0.191(6) 0.053(5) 0.022(5) 0.021(5)
O64B 0.122(5) 0.338(12) 0.386(13) 0.033(10) 0.105(7) -0.014(6)
O65B 0.337(11) 0.306(10) 0.169(5) -0.027(6) 0.035(6) 0.162(9)
Cl71 0.054(2) 0.147(4) 0.118(3) 0.010(2) 0.0395(18) 0.0256(19)
O72 0.156(9) 0.229(10) 0.288(15) 0.013(9) 0.143(10) -0.052(7)
O73 0.190(11) 0.243(11) 0.182(9) 0.113(9) 0.052(8) 0.056(9)
O74 0.232(12) 0.216(11) 0.103(6) -0.006(6) 0.040(6) -0.031(8)
O75 0.121(7) 0.237(10) 0.295(13) -0.143(9) 0.143(8) -0.058(6)
Cl7B 0.050(2) 0.105(3) 0.112(3) 0.004(2) 0.043(2) 0.0084(19)
O72B 0.072(4) 0.186(10) 0.098(5) -0.024(6) 0.032(4) 0.004(5)
O73B 0.126(8) 0.111(5) 0.228(12) -0.006(6) 0.114(8) -0.009(5)
O74B 0.116(7) 0.163(9) 0.108(5) 0.042(5) 0.053(5) 0.060(6)
O75B 0.122(7) 0.163(9) 0.232(13) 0.015(9) 0.120(8) 0.051(7)
O101 0.335(12) 0.318(11) 0.244(9) -0.055(8) 0.128(8) 0.034(9)

loop_
_atom_type_symbol
_atom_type_description
_atom_type_scat_dispersion_real
_atom_type_scat_dispersion_imag
_atom_type_scat_source
C C 0.0033 0.0016 'International Tables Vol C Tables 4.2.6.8 and 6.1.1.4'
H H 0.0000 0.0000 'International Tables Vol C Tables 4.2.6.8 and 6.1.1.4'
N N 0.0061 0.0033 'International Tables Vol C Tables 4.2.6.8 and 6.1.1.4'
O O 0.0106 0.0060 'International Tables Vol C Tables 4.2.6.8 and 6.1.1.4'
Fe Fe 0.3463 0.8444 'International Tables Vol C Tables 4.2.6.8 and 6.1.1.4'
Cl Cl 0.1484 0.1585 'International Tables Vol C Tables 4.2.6.8 and 6.1.1.4'

loop_
_geom_angle_atom_site_label_1
_geom_angle_atom_site_label_2
_geom_angle_atom_site_label_3
_geom_angle
_geom_angle_site_symmetry_1
_geom_angle_site_symmetry_3
_geom_angle_publ_flag
N32 Fe1 N2 157.61(11) . . ?
N32 Fe1 N50 72.48(11) . . ?
N2 Fe1 N50 123.74(11) . . ?
N32 Fe1 N9 125.27(11) . . ?
N2 Fe1 N9 72.89(11) . . ?
N50 Fe1 N9 92.11(12) . . ?
N32 Fe1 N39 72.54(10) . . ?
N2 Fe1 N39 92.25(10) . . ?
N50 Fe1 N39 143.97(10) . . ?
N9 Fe1 N39 101.08(11) . . ?
N32 Fe1 N20 90.42(9) . . ?
N2 Fe1 N20 71.67(10) . . ?
N50 Fe1 N20 103.08(10) . . ?
N9 Fe1 N20 144.17(10) . . ?
N39 Fe1 N20 85.50(10) . . ?
C7 N2 C3 118.5(3) . . ?
C7 N2 Fe1 121.0(2) . . ?
C3 N2 Fe1 120.3(2) . . ?
N2 C3 C4 122.6(3) . . ?
N2 C3 N8 113.0(3) . . ?
C4 C3 N8 124.4(3) . . ?
C5 C4 C3 117.4(3) . . ?
C5 C4 H4 121.3 . . ?
C3 C4 H4 121.3 . . ?
C4 C5 C6 120.8(3) . . ?
C4 C5 H5 119.6 . . ?
C6 C5 H5 119.6 . . ?
C7 C6 C5 117.1(4) . . ?
C7 C6 H6 121.4 . . ?
C5 C6 H6 121.4 . . ?
N2 C7 C6 123.4(3) . . ?
N2 C7 N19 113.3(3) . . ?
C6 C7 N19 123.3(3) . . ?
N9 N8 C12 111.5(3) . . ?
N9 N8 C3 116.4(3) . . ?
C12 N8 C3 131.9(3) . . ?
C10 N9 N8 105.2(3) . . ?
C10 N9 Fe1 135.8(3) . . ?
N8 N9 Fe1 115.7(2) . . ?
N9 C10 C11 110.7(4) . . ?
N9 C10 C14 117.8(4) . . ?
C11 C10 C14 131.6(4) . . ?
C12 C11 C10 107.2(4) . . ?
C12 C11 H11 126.4 . . ?
C10 C11 H11 126.4 . . ?
C11 C12 N8 105.4(4) . . ?
C11 C12 C13 129.4(4) . . ?
N8 C12 C13 125.0(4) . . ?
C12 C13 H13A 109.5 . . ?
C12 C13 H13B 109.5 . . ?
H13A C13 H13B 109.5 . . ?
C12 C13 H13C 109.5 . . ?
H13A C13 H13C 109.5 . . ?
H13B C13 H13C 109.5 . . ?
O15 C14 O16 125.9(5) . . ?
O15 C14 C10 124.5(4) . . ?
O16 C14 C10 109.6(4) . . ?
C14 O16 C17B 114.7(6) . . ?
C14 O16 C17 120.3(13) . . ?
C18 C17 O16 86.4(15) . . ?
C18 C17 H17A 114.2 . . ?
O16 C17 H17A 114.2 . . ?
C18 C17 H17B 114.2 . . ?
O16 C17 H17B 114.2 . . ?
H17A C17 H17B 111.4 . . ?
C17 C18 H18A 109.5 . . ?
C17 C18 H18B 109.5 . . ?
H18A C18 H18B 109.5 . . ?
C17 C18 H18C 109.5 . . ?
H18A C18 H18C 109.5 . . ?
H18B C18 H18C 109.5 . . ?
C18B C17B O16 106.2(8) . . ?
C18B C17B H17C 110.5 . . ?
O16 C17B H17C 110.5 . . ?
C18B C17B H17D 110.5 . . ?
O16 C17B H17D 110.5 . . ?
H17C C17B H17D 108.7 . . ?
C17B C18B H18D 109.5 . . ?
C17B C18B H18E 109.5 . . ?
H18D C18B H18E 109.5 . . ?
C17B C18B H18F 109.5 . . ?
H18D C18B H18F 109.5 . . ?
H18E C18B H18F 109.5 . . ?
C23 N19 N20 112.2(3) . . ?
C23 N19 C7 131.3(3) . . ?
N20 N19 C7 116.4(3) . . ?
C21 N20 N19 103.6(3) . . ?
C21 N20 Fe1 133.8(2) . . ?
N19 N20 Fe1 109.93(17) . . ?
N20 C21 C22 111.4(3) . . ?
N20 C21 C25 119.8(3) . . ?
C22 C21 C25 128.6(3) . . ?
C23 C22 C21 107.2(3) . . ?
C23 C22 H22 126.4 . . ?
C21 C22 H22 126.4 . . ?
C22 C23 N19 105.6(3) . . ?
C22 C23 C24 129.2(4) . . ?
N19 C23 C24 125.2(3) . . ?
C23 C24 H24A 109.5 . . ?
C23 C24 H24B 109.5 . . ?
H24A C24 H24B 109.5 . . ?
C23 C24 H24C 109.5 . . ?
H24A C24 H24C 109.5 . . ?
H24B C24 H24C 109.5 . . ?
O26 C25 O27 125.9(3) . . ?
O26 C25 C21 125.4(3) . . ?
O27 C25 C21 108.7(4) . . ?
C25 O27 C28 118.6(7) . . ?
C25 O27 C28B 111.8(7) . . ?
C29 C28 O27 105.7(8) . . ?
C29 C28 H28A 110.6 . . ?
O27 C28 H28A 110.6 . . ?
C29 C28 H28B 110.6 . . ?
O27 C28 H28B 110.6 . . ?
H28A C28 H28B 108.7 . . ?
C28 C29 H29A 109.5 . . ?
C28 C29 H29B 109.5 . . ?
H29A C29 H29B 109.5 . . ?
C28 C29 H29C 109.5 . . ?
H29A C29 H29C 109.5 . . ?
H29B C29 H29C 109.5 . . ?
C29B C28B O27 99.7(15) . . ?
C29B C28B H28C 111.8 . . ?
O27 C28B H28C 111.8 . . ?
C29B C28B H28D 111.8 . . ?
O27 C28B H28D 111.8 . . ?
H28C C28B H28D 109.6 . . ?
C28B C29B H29D 109.5 . . ?
C28B C29B H29E 109.5 . . ?
H29D C29B H29E 109.5 . . ?
C28B C29B H29F 109.5 . . ?
H29D C29B H29F 109.5 . . ?
H29E C29B H29F 109.5 . . ?
C33 N32 C37 119.4(3) . . ?
C33 N32 Fe1 119.8(2) . . ?
C37 N32 Fe1 120.8(2) . . ?
N32 C33 C34 122.2(3) . . ?
N32 C33 N38 113.3(3) . . ?
C34 C33 N38 124.6(3) . . ?
C35 C34 C33 117.3(4) . . ?
C35 C34 H34 121.3 . . ?
C33 C34 H34 121.3 . . ?
C36 C35 C34 121.7(3) . . ?
C36 C35 H35 119.1 . . ?
C34 C35 H35 119.1 . . ?
C35 C36 C37 117.2(4) . . ?
C35 C36 H36 121.4 . . ?
C37 C36 H36 121.4 . . ?
N32 C37 C36 122.1(3) . . ?
N32 C37 N49 112.7(3) . . ?
C36 C37 N49 125.2(3) . . ?
C42 N38 N39 111.7(3) . . ?
C42 N38 C33 131.5(3) . . ?
N39 N38 C33 116.7(3) . . ?
C40 N39 N38 104.1(3) . . ?
C40 N39 Fe1 132.2(2) . . ?
N38 N39 Fe1 109.76(18) . . ?
N39 C40 C41 111.5(3) . . ?
N39 C40 C44 120.2(3) . . ?
C41 C40 C44 128.3(3) . . ?
C42 C41 C40 106.5(3) . . ?
C42 C41 H41 126.7 . . ?
C40 C41 H41 126.7 . . ?
N38 C42 C41 106.2(3) . . ?
N38 C42 C43 124.8(3) . . ?
C41 C42 C43 129.0(4) . . ?
C42 C43 H43A 109.5 . . ?
C42 C43 H43B 109.5 . . ?
H43A C43 H43B 109.5 . . ?
C42 C43 H43C 109.5 . . ?
H43A C43 H43C 109.5 . . ?
H43B C43 H43C 109.5 . . ?
O45 C44 O46 125.4(3) . . ?
O45 C44 C40 125.0(4) . . ?
O46 C44 C40 109.6(3) . . ?
C44 O46 C47B 116.8(5) . . ?
C44 O46 C47 117.9(9) . . ?
C48 C47 O46 103.6(11) . . ?
C48 C47 H47A 111.0 . . ?
O46 C47 H47A 111.0 . . ?
C48 C47 H47B 111.0 . . ?
O46 C47 H47B 111.0 . . ?
H47A C47 H47B 109.0 . . ?
C47 C48 H48A 109.5 . . ?
C47 C48 H48B 109.5 . . ?
H48A C48 H48B 109.5 . . ?
C47 C48 H48C 109.5 . . ?
H48A C48 H48C 109.5 . . ?
H48B C48 H48C 109.5 . . ?
O46 C47B C48B 104.1(7) . . ?
O46 C47B H47C 110.9 . . ?
C48B C47B H47C 110.9 . . ?
O46 C47B H47D 110.9 . . ?
C48B C47B H47D 110.9 . . ?
H47C C47B H47D 109.0 . . ?
C47B C48B H48D 109.5 . . ?
C47B C48B H48E 109.5 . . ?
H48D C48B H48E 109.5 . . ?
C47B C48B H48F 109.5 . . ?
H48D C48B H48F 109.5 . . ?
H48E C48B H48F 109.5 . . ?
N50 N49 C53 110.9(3) . . ?
N50 N49 C37 116.2(3) . . ?
C53 N49 C37 132.7(3) . . ?
C51 N50 N49 105.4(3) . . ?
C51 N50 Fe1 136.2(3) . . ?
N49 N50 Fe1 117.6(2) . . ?
N50 C51 C52 110.9(4) . . ?
N50 C51 C55 118.0(4) . . ?
C52 C51 C55 131.1(4) . . ?
C53 C52 C51 107.0(4) . . ?
C53 C52 H52 126.5 . . ?
C51 C52 H52 126.5 . . ?
C52 C53 N49 105.8(3) . . ?
C52 C53 C54 128.6(4) . . ?
N49 C53 C54 125.6(4) . . ?
C53 C54 H54A 109.5 . . ?
C53 C54 H54B 109.5 . . ?
H54A C54 H54B 109.5 . . ?
C53 C54 H54C 109.5 . . ?
H54A C54 H54C 109.5 . . ?
H54B C54 H54C 109.5 . . ?
O56 C55 O57 125.8(4) . . ?
O56 C55 C51 123.3(4) . . ?
O57 C55 C51 110.7(4) . . ?
C55 O57 C58B 120.7(8) . . ?
C55 O57 C58 113.4(6) . . ?
O57 C58 C59 102.8(10) . . ?
O57 C58 H58A 111.2 . . ?
C59 C58 H58A 111.2 . . ?
O57 C58 H58B 111.2 . . ?
C59 C58 H58B 111.2 . . ?
H58A C58 H58B 109.1 . . ?
C58 C59 H59A 109.5 . . ?
C58 C59 H59B 109.5 . . ?
H59A C59 H59B 109.5 . . ?
C58 C59 H59C 109.5 . . ?
H59A C59 H59C 109.5 . . ?
H59B C59 H59C 109.5 . . ?
O57 C58B C59B 99.3(11) . . ?
O57 C58B H58C 111.9 . . ?
C59B C58B H58C 111.9 . . ?
O57 C58B H58D 111.9 . . ?
C59B C58B H58D 111.9 . . ?
H58C C58B H58D 109.6 . . ?
C58B C59B H59D 109.5 . . ?
C58B C59B H59E 109.5 . . ?
H59D C59B H59E 109.5 . . ?
C58B C59B H59F 109.5 . . ?
H59D C59B H59F 109.5 . . ?
H59E C59B H59F 109.5 . . ?
O65 Cl61 O64 110.5(11) . . ?
O65 Cl61 O62 110.8(11) . . ?
O64 Cl61 O62 108.7(11) . . ?
O65 Cl61 O63 112.1(11) . . ?
O64 Cl61 O63 106.7(10) . . ?
O62 Cl61 O63 107.9(11) . . ?
O65B Cl6B O64B 110.1(6) . . ?
O65B Cl6B O62B 110.3(7) . . ?
O64B Cl6B O62B 108.2(6) . . ?
O65B Cl6B O63B 109.6(5) . . ?
O64B Cl6B O63B 108.9(6) . . ?
O62B Cl6B O63B 109.7(5) . . ?
O75 Cl71 O74 110.5(7) . . ?
O75 Cl71 O72 115.6(8) . . ?
O74 Cl71 O72 111.0(8) . . ?
O75 Cl71 O73 104.3(8) . . ?
O74 Cl71 O73 104.6(8) . . ?
O72 Cl71 O73 110.0(8) . . ?
O75B Cl7B O74B 106.6(7) . . ?
O75B Cl7B O73B 112.8(7) . . ?
O74B Cl7B O73B 105.2(7) . . ?
O75B Cl7B O72B 116.9(8) . . ?
O74B Cl7B O72B 105.8(7) . . ?
O73B Cl7B O72B 108.6(7) . . ?

loop_
_geom_bond_atom_site_label_1
_geom_bond_atom_site_label_2
_geom_bond_distance
_geom_bond_site_symmetry_2
_geom_bond_publ_flag
Fe1 N32 2.137(3) . ?
Fe1 N2 2.136(3) . ?
Fe1 N50 2.142(3) . ?
Fe1 N9 2.158(3) . ?
Fe1 N39 2.247(3) . ?
Fe1 N20 2.274(3) . ?
N2 C7 1.323(4) . ?
N2 C3 1.337(4) . ?
C3 C4 1.377(5) . ?
C3 N8 1.406(5) . ?
C4 C5 1.377(6) . ?
C4 H4 0.9300 . ?
C5 C6 1.382(5) . ?
C5 H5 0.9300 . ?
C6 C7 1.369(4) . ?
C6 H6 0.9300 . ?
C7 N19 1.414(4) . ?
N8 N9 1.371(4) . ?
N8 C12 1.371(5) . ?
N9 C10 1.324(5) . ?
C10 C11 1.396(6) . ?
C10 C14 1.483(6) . ?
C11 C12 1.363(6) . ?
C11 H11 0.9300 . ?
C12 C13 1.517(6) . ?
C13 H13A 0.9600 . ?
C13 H13B 0.9600 . ?
C13 H13C 0.9600 . ?
C14 O15 1.185(5) . ?
C14 O16 1.312(5) . ?
O16 C17B 1.498(7) . ?
O16 C17 1.500(8) . ?
C17 C18 1.471(14) . ?
C17 H17A 0.9700 . ?
C17 H17B 0.9700 . ?
C18 H18A 0.9600 . ?
C18 H18B 0.9600 . ?
C18 H18C 0.9600 . ?
C17B C18B 1.469(12) . ?
C17B H17C 0.9700 . ?
C17B H17D 0.9700 . ?
C18B H18D 0.9600 . ?
C18B H18E 0.9600 . ?
C18B H18F 0.9600 . ?
N19 C23 1.368(4) . ?
N19 N20 1.373(3) . ?
N20 C21 1.348(4) . ?
C21 C22 1.380(5) . ?
C21 C25 1.488(5) . ?
C22 C23 1.363(5) . ?
C22 H22 0.9300 . ?
C23 C24 1.490(5) . ?
C24 H24A 0.9600 . ?
C24 H24B 0.9600 . ?
C24 H24C 0.9600 . ?
C25 O26 1.192(5) . ?
C25 O27 1.335(5) . ?
O27 C28 1.488(7) . ?
O27 C28B 1.502(7) . ?
C28 C29 1.487(11) . ?
C28 H28A 0.9700 . ?
C28 H28B 0.9700 . ?
C29 H29A 0.9600 . ?
C29 H29B 0.9600 . ?
C29 H29C 0.9600 . ?
C28B C29B 1.492(13) . ?
C28B H28C 0.9700 . ?
C28B H28D 0.9700 . ?
C29B H29D 0.9600 . ?
C29B H29E 0.9600 . ?
C29B H29F 0.9600 . ?
N32 C33 1.329(4) . ?
N32 C37 1.338(4) . ?
C33 C34 1.379(4) . ?
C33 N38 1.413(4) . ?
C34 C35 1.370(5) . ?
C34 H34 0.9300 . ?
C35 C36 1.367(6) . ?
C35 H35 0.9300 . ?
C36 C37 1.380(5) . ?
C36 H36 0.9300 . ?
C37 N49 1.410(5) . ?
N38 C42 1.360(4) . ?
N38 N39 1.369(3) . ?
N39 C40 1.337(4) . ?
C40 C41 1.380(5) . ?
C40 C44 1.482(5) . ?
C41 C42 1.363(5) . ?
C41 H41 0.9300 . ?
C42 C43 1.494(5) . ?
C43 H43A 0.9600 . ?
C43 H43B 0.9600 . ?
C43 H43C 0.9600 . ?
C44 O45 1.187(4) . ?
C44 O46 1.318(5) . ?
O46 C47B 1.491(6) . ?
O46 C47 1.496(8) . ?
C47 C48 1.489(12) . ?
C47 H47A 0.9700 . ?
C47 H47B 0.9700 . ?
C48 H48A 0.9600 . ?
C48 H48B 0.9600 . ?
C48 H48C 0.9600 . ?
C47B C48B 1.491(10) . ?
C47B H47C 0.9700 . ?
C47B H47D 0.9700 . ?
C48B H48D 0.9600 . ?
C48B H48E 0.9600 . ?
C48B H48F 0.9600 . ?
N49 N50 1.360(4) . ?
N49 C53 1.381(5) . ?
N50 C51 1.329(5) . ?
C51 C52 1.387(6) . ?
C51 C55 1.480(6) . ?
C52 C53 1.357(6) . ?
C52 H52 0.9300 . ?
C53 C54 1.480(6) . ?
C54 H54A 0.9600 . ?
C54 H54B 0.9600 . ?
C54 H54C 0.9600 . ?
C55 O56 1.191(5) . ?
C55 O57 1.307(5) . ?
O57 C58B 1.497(7) . ?
O57 C58 1.501(7) . ?
C58 C59 1.542(13) . ?
C58 H58A 0.9700 . ?
C58 H58B 0.9700 . ?
C59 H59A 0.9600 . ?
C59 H59B 0.9600 . ?
C59 H59C 0.9600 . ?
C58B C59B 1.543(12) . ?
C58B H58C 0.9700 . ?
C58B H58D 0.9700 . ?
C59B H59D 0.9600 . ?
C59B H59E 0.9600 . ?
C59B H59F 0.9600 . ?
Cl61 O65 1.326(9) . ?
Cl61 O64 1.351(9) . ?
Cl61 O62 1.369(8) . ?
Cl61 O63 1.377(8) . ?
Cl6B O65B 1.321(7) . ?
Cl6B O64B 1.347(7) . ?
Cl6B O62B 1.369(6) . ?
Cl6B O63B 1.381(6) . ?
Cl71 O75 1.342(7) . ?
Cl71 O74 1.356(7) . ?
Cl71 O72 1.358(7) . ?
Cl71 O73 1.385(7) . ?
Cl7B O75B 1.352(7) . ?
Cl7B O74B 1.369(7) . ?
Cl7B O73B 1.376(7) . ?
Cl7B O72B 1.391(7) . ?

loop_
_geom_torsion_atom_site_label_1
_geom_torsion_atom_site_label_2
_geom_torsion_atom_site_label_3
_geom_torsion_atom_site_label_4
_geom_torsion
_geom_torsion_site_symmetry_1
_geom_torsion_site_symmetry_2
_geom_torsion_site_symmetry_3
_geom_torsion_site_symmetry_4
_geom_torsion_publ_flag
C7 N2 C3 C4 -0.7(5) . . . . ?
Fe1 N2 C3 C4 175.0(3) . . . . ?
C7 N2 C3 N8 -178.6(3) . . . . ?
Fe1 N2 C3 N8 -2.9(4) . . . . ?
N2 C3 C4 C5 2.7(6) . . . . ?
N8 C3 C4 C5 -179.6(4) . . . . ?
C3 C4 C5 C6 -1.2(7) . . . . ?
C4 C5 C6 C7 -2.2(6) . . . . ?
C3 N2 C7 C6 -3.0(5) . . . . ?
Fe1 N2 C7 C6 -178.7(3) . . . . ?
C3 N2 C7 N19 177.5(3) . . . . ?
Fe1 N2 C7 N19 1.8(4) . . . . ?
C5 C6 C7 N2 4.4(6) . . . . ?
C5 C6 C7 N19 -176.1(3) . . . . ?
N2 C3 N8 N9 12.0(4) . . . . ?
C4 C3 N8 N9 -165.9(4) . . . . ?
N2 C3 N8 C12 -163.0(4) . . . . ?
C4 C3 N8 C12 19.1(6) . . . . ?
C12 N8 N9 C10 -2.0(4) . . . . ?
C3 N8 N9 C10 -178.0(3) . . . . ?
C12 N8 N9 Fe1 160.6(3) . . . . ?
C3 N8 N9 Fe1 -15.4(4) . . . . ?
N8 N9 C10 C11 1.1(5) . . . . ?
Fe1 N9 C10 C11 -156.1(3) . . . . ?
N8 N9 C10 C14 -179.2(4) . . . . ?
Fe1 N9 C10 C14 23.6(6) . . . . ?
N9 C10 C11 C12 0.1(5) . . . . ?
C14 C10 C11 C12 -179.5(5) . . . . ?
C10 C11 C12 N8 -1.2(5) . . . . ?
C10 C11 C12 C13 174.9(5) . . . . ?
N9 N8 C12 C11 2.0(5) . . . . ?
C3 N8 C12 C11 177.2(4) . . . . ?
N9 N8 C12 C13 -174.4(4) . . . . ?
C3 N8 C12 C13 0.8(7) . . . . ?
N9 C10 C14 O15 -2.6(7) . . . . ?
C11 C10 C14 O15 176.9(5) . . . . ?
N9 C10 C14 O16 174.8(4) . . . . ?
C11 C10 C14 O16 -5.7(7) . . . . ?
O15 C14 O16 C17B 3.1(11) . . . . ?
C10 C14 O16 C17B -174.3(8) . . . . ?
O15 C14 O16 C17 -29.6(13) . . . . ?
C10 C14 O16 C17 153.0(11) . . . . ?
C14 O16 C17 C18 103.7(19) . . . . ?
C14 O16 C17B C18B 172.7(9) . . . . ?
N2 C7 N19 C23 -156.1(3) . . . . ?
C6 C7 N19 C23 24.4(5) . . . . ?
N2 C7 N19 N20 20.6(4) . . . . ?
C6 C7 N19 N20 -158.9(3) . . . . ?
C23 N19 N20 C21 -1.2(3) . . . . ?
C7 N19 N20 C21 -178.5(3) . . . . ?
C23 N19 N20 Fe1 146.6(2) . . . . ?
C7 N19 N20 Fe1 -30.8(3) . . . . ?
N19 N20 C21 C22 1.3(3) . . . . ?
Fe1 N20 C21 C22 -134.6(3) . . . . ?
N19 N20 C21 C25 -175.3(3) . . . . ?
Fe1 N20 C21 C25 48.8(4) . . . . ?
N20 C21 C22 C23 -0.9(4) . . . . ?
C25 C21 C22 C23 175.3(3) . . . . ?
C21 C22 C23 N19 0.2(4) . . . . ?
C21 C22 C23 C24 178.3(4) . . . . ?
N20 N19 C23 C22 0.6(4) . . . . ?
C7 N19 C23 C22 177.4(3) . . . . ?
N20 N19 C23 C24 -177.6(4) . . . . ?
C7 N19 C23 C24 -0.8(6) . . . . ?
N20 C21 C25 O26 22.6(5) . . . . ?
C22 C21 C25 O26 -153.4(4) . . . . ?
N20 C21 C25 O27 -159.5(3) . . . . ?
C22 C21 C25 O27 24.6(5) . . . . ?
O26 C25 O27 C28 12.5(10) . . . . ?
C21 C25 O27 C28 -165.4(9) . . . . ?
O26 C25 O27 C28B -9.2(11) . . . . ?
C21 C25 O27 C28B 172.9(10) . . . . ?
C25 O27 C28 C29 -146.8(13) . . . . ?
C25 O27 C28B C29B 158(2) . . . . ?
C37 N32 C33 C34 -2.5(5) . . . . ?
Fe1 N32 C33 C34 -179.8(3) . . . . ?
C37 N32 C33 N38 177.9(3) . . . . ?
Fe1 N32 C33 N38 0.5(4) . . . . ?
N32 C33 C34 C35 3.0(6) . . . . ?
N38 C33 C34 C35 -177.4(3) . . . . ?
C33 C34 C35 C36 -0.9(6) . . . . ?
C34 C35 C36 C37 -1.6(7) . . . . ?
C33 N32 C37 C36 -0.2(5) . . . . ?
Fe1 N32 C37 C36 177.2(3) . . . . ?
C33 N32 C37 N49 -178.1(3) . . . . ?
Fe1 N32 C37 N49 -0.7(4) . . . . ?
C35 C36 C37 N32 2.1(6) . . . . ?
C35 C36 C37 N49 179.8(4) . . . . ?
N32 C33 N38 C42 -153.9(3) . . . . ?
C34 C33 N38 C42 26.5(5) . . . . ?
N32 C33 N38 N39 21.8(4) . . . . ?
C34 C33 N38 N39 -157.8(3) . . . . ?
C42 N38 N39 C40 -0.7(3) . . . . ?
C33 N38 N39 C40 -177.2(3) . . . . ?
C42 N38 N39 Fe1 145.1(2) . . . . ?
C33 N38 N39 Fe1 -31.5(3) . . . . ?
N38 N39 C40 C41 1.0(4) . . . . ?
Fe1 N39 C40 C41 -133.3(3) . . . . ?
N38 N39 C40 C44 -176.7(3) . . . . ?
Fe1 N39 C40 C44 49.0(4) . . . . ?
N39 C40 C41 C42 -0.9(4) . . . . ?
C44 C40 C41 C42 176.5(3) . . . . ?
N39 N38 C42 C41 0.1(4) . . . . ?
C33 N38 C42 C41 176.0(3) . . . . ?
N39 N38 C42 C43 -176.9(4) . . . . ?
C33 N38 C42 C43 -1.1(6) . . . . ?
C40 C41 C42 N38 0.5(4) . . . . ?
C40 C41 C42 C43 177.4(4) . . . . ?
N39 C40 C44 O45 23.9(5) . . . . ?
C41 C40 C44 O45 -153.3(4) . . . . ?
N39 C40 C44 O46 -156.6(3) . . . . ?
C41 C40 C44 O46 26.2(5) . . . . ?
O45 C44 O46 C47B -2.7(8) . . . . ?
C40 C44 O46 C47B 177.8(6) . . . . ?
O45 C44 O46 C47 25.0(12) . . . . ?
C40 C44 O46 C47 -154.5(11) . . . . ?
C44 O46 C47 C48 -150.3(18) . . . . ?
C44 O46 C47B C48B 138.8(10) . . . . ?
N32 C37 N49 N50 3.7(4) . . . . ?
C36 C37 N49 N50 -174.1(4) . . . . ?
N32 C37 N49 C53 -171.7(4) . . . . ?
C36 C37 N49 C53 10.5(6) . . . . ?
C53 N49 N50 C51 0.1(4) . . . . ?
C37 N49 N50 C51 -176.3(3) . . . . ?
C53 N49 N50 Fe1 171.3(2) . . . . ?
C37 N49 N50 Fe1 -5.1(4) . . . . ?
N49 N50 C51 C52 0.2(4) . . . . ?
Fe1 N50 C51 C52 -168.5(3) . . . . ?
N49 N50 C51 C55 178.3(3) . . . . ?
Fe1 N50 C51 C55 9.6(6) . . . . ?
N50 C51 C52 C53 -0.5(5) . . . . ?
C55 C51 C52 C53 -178.3(4) . . . . ?
C51 C52 C53 N49 0.5(5) . . . . ?
C51 C52 C53 C54 -179.7(5) . . . . ?
N50 N49 C53 C52 -0.4(4) . . . . ?
C37 N49 C53 C52 175.2(4) . . . . ?
N50 N49 C53 C54 179.9(4) . . . . ?
C37 N49 C53 C54 -4.5(7) . . . . ?
N50 C51 C55 O56 19.8(6) . . . . ?
C52 C51 C55 O56 -162.6(5) . . . . ?
N50 C51 C55 O57 -156.3(4) . . . . ?
C52 C51 C55 O57 21.3(6) . . . . ?
O56 C55 O57 C58B 16.0(11) . . . . ?
C51 C55 O57 C58B -168.0(9) . . . . ?
O56 C55 O57 C58 -6.2(12) . . . . ?
C51 C55 O57 C58 169.8(11) . . . . ?
C55 O57 C58 C59 -167.0(18) . . . . ?
C55 O57 C58B C59B -119.3(16) . . . . ?
